data_4513397
loop_
_publ_author_name
'George, Fanny'
'Norberg, Bernadette'
'Wouters, Johan'
'Leyssens, Tom'

_publ_section_title
;
 Structural Investigation of Substituent Effect on Hydrogen Bonding in
 (S)-Phenylglycine Amide Benzaldimines
;
_journal_issue 8
_journal_name_full 'Crystal Growth &amp; Design'
_journal_page_first 4005
_journal_paper_doi 10.1021/acs.cgd.5b00621
_journal_volume 15
_journal_year 2015
_chemical_absolute_configuration rm
_chemical_formula_moiety 'C15 H13 N3 O3'
_chemical_formula_sum 'C15 H13 N3 O3'
_chemical_formula_weight 283.28
_chemical_name_systematic
;
 ?
;
_space_group_IT_number 4
_symmetry_cell_setting monoclinic
_symmetry_space_group_name_Hall 'P 2yb'
_symmetry_space_group_name_H-M 'P 1 21 1'
_atom_sites_solution_hydrogens geom
_atom_sites_solution_primary direct
_atom_sites_solution_secondary difmap
_audit_creation_method SHELXL-97
_cell_angle_alpha 90.00
_cell_angle_beta 98.269(6)
_cell_angle_gamma 90.00
_cell_formula_units_Z 2
_cell_length_a 6.7108(4)
_cell_length_b 7.9363(4)
_cell_length_c 13.2410(8)
_cell_measurement_reflns_used 2176
_cell_measurement_temperature 293(2)
_cell_measurement_theta_max 29.1639
_cell_measurement_theta_min 3.6262
_cell_volume 697.87(7)
_computing_cell_refinement
;
CrysAlisPro, Agilent Technologies,
Version 1.171.35.21 (release 20-01-2012 CrysAlis171 .NET)
(compiled Jan 23 2012,18:06:46)
;
_computing_data_collection
;
CrysAlisPro, Agilent Technologies,
Version 1.171.35.21 (release 20-01-2012 CrysAlis171 .NET)
(compiled Jan 23 2012,18:06:46)
;
_computing_data_reduction
;
CrysAlisPro, Agilent Technologies,
Version 1.171.35.21 (release 20-01-2012 CrysAlis171 .NET)
(compiled Jan 23 2012,18:06:46)
;
_computing_structure_refinement 'SHELXL-97 (Sheldrick, 1997)'
_computing_structure_solution Sir2004
_diffrn_ambient_temperature 293(2)
_diffrn_detector_area_resol_mean 10.3712
_diffrn_measured_fraction_theta_full 0.996
_diffrn_measured_fraction_theta_max 0.996
_diffrn_measurement_device_type 'Xcalibur, Ruby, Gemini ultra'
_diffrn_measurement_method '\w scans'
_diffrn_radiation_monochromator graphite
_diffrn_radiation_source 'fine-focus sealed tube'
_diffrn_radiation_type MoK\a
_diffrn_radiation_wavelength 0.71073
_diffrn_reflns_av_R_equivalents 0.0219
_diffrn_reflns_av_sigmaI/netI 0.0297
_diffrn_reflns_limit_h_max 7
_diffrn_reflns_limit_h_min -7
_diffrn_reflns_limit_k_max 9
_diffrn_reflns_limit_k_min -9
_diffrn_reflns_limit_l_max 12
_diffrn_reflns_limit_l_min -15
_diffrn_reflns_number 5104
_diffrn_reflns_theta_full 25.00
_diffrn_reflns_theta_max 25.02
_diffrn_reflns_theta_min 3.63
_exptl_absorpt_coefficient_mu 0.097
_exptl_absorpt_correction_T_max 0.9904
_exptl_absorpt_correction_T_min 0.9533
_exptl_absorpt_correction_type multi-scan
_exptl_absorpt_process_details
;
CrysAlisPro, Agilent Technologies,
Version 1.171.35.21 (release 20-01-2012 CrysAlis171 .NET)
(compiled Jan 23 2012,18:06:46)
Empirical absorption correction using spherical harmonics,
 implemented in SCALE3 ABSPACK scaling algorithm.
;
_exptl_crystal_colour Yellow
_exptl_crystal_density_diffrn 1.348
_exptl_crystal_density_method 'not measured'
_exptl_crystal_description plaquet
_exptl_crystal_F_000 296
_exptl_crystal_size_max 0.50
_exptl_crystal_size_mid 0.30
_exptl_crystal_size_min 0.10
_refine_diff_density_max 0.246
_refine_diff_density_min -0.188
_refine_diff_density_rms 0.036
_refine_ls_abs_structure_details 'Flack H D (1983), Acta Cryst. A39, 876-881'
_refine_ls_extinction_method none
_refine_ls_goodness_of_fit_ref 1.026
_refine_ls_hydrogen_treatment mixed
_refine_ls_matrix_type full
_refine_ls_number_parameters 198
_refine_ls_number_reflns 2455
_refine_ls_number_restraints 1
_refine_ls_restrained_S_all 1.026
_refine_ls_R_factor_all 0.0450
_refine_ls_R_factor_gt 0.0397
_refine_ls_shift/su_max 0.000
_refine_ls_shift/su_mean 0.000
_refine_ls_structure_factor_coef Fsqd
_refine_ls_weighting_details 'calc w=1/[\s^2^(Fo^2^)+(0.0502P)^2^+0.0537P] where P=(Fo^2^+2Fc^2^)/3'
_refine_ls_weighting_scheme calc
_refine_ls_wR_factor_gt 0.0924
_refine_ls_wR_factor_ref 0.0967
_reflns_number_gt 2242
_reflns_number_total 2455
_reflns_threshold_expression >2sigma(I)
_cod_data_source_file cg5b00621_si_001.cif
_cod_data_source_block p-NO2
_cod_depositor_comments 'Adding full bibliography for 4513392--4513414.cif.'
_cod_original_sg_symbol_H-M 'P 21'
_cod_database_code 4513397

loop_
_symmetry_equiv_pos_as_xyz
'x, y, z'
'-x, y+1/2, -z'

loop_
_atom_site_label
_atom_site_type_symbol
_atom_site_fract_x
_atom_site_fract_y
_atom_site_fract_z
_atom_site_U_iso_or_equiv
_atom_site_adp_type
_atom_site_occupancy
_atom_site_symmetry_multiplicity
_atom_site_calc_flag
_atom_site_refinement_flags
C1 C 0.6943(3) 0.9363(2) 0.22659(14) 0.0389(5) Uani 1 1 d .
C6 C 0.8907(3) 0.9954(3) 0.24901(15) 0.0467(5) Uani 1 1 d .
H6 H 0.9824 0.9741 0.2042 0.056 Uiso 1 1 calc R
C5 C 0.9504(4) 1.0856(3) 0.33753(17) 0.0543(6) Uani 1 1 d .
H5 H 1.0820 1.1245 0.3531 0.065 Uiso 1 1 calc R
C4 C 0.8117(4) 1.1167(3) 0.40187(16) 0.0531(6) Uani 1 1 d .
C3 C 0.6171(4) 1.0596(3) 0.38272(17) 0.0550(6) Uani 1 1 d .
H3 H 0.5260 1.0830 0.4275 0.066 Uiso 1 1 calc R
C2 C 0.5597(3) 0.9667(3) 0.29533(16) 0.0475(5) Uani 1 1 d .
H2 H 0.4296 0.9239 0.2822 0.057 Uiso 1 1 calc R
C7 C 0.6307(3) 0.8375(2) 0.13424(14) 0.0360(4) Uani 1 1 d .
H7 H 0.5195 0.7671 0.1322 0.043 Uiso 1 1 calc R
C8 C 0.6552(3) 0.7285(2) -0.02729(14) 0.0357(4) Uani 1 1 d .
H8 H 0.5371 0.6673 -0.0109 0.043 Uiso 1 1 calc R
C9 C 0.8211(3) 0.6011(2) -0.03790(14) 0.0357(4) Uani 1 1 d .
C10 C 0.5947(3) 0.8251(2) -0.12584(13) 0.0357(4) Uani 1 1 d .
C11 C 0.3938(3) 0.8643(2) -0.15660(16) 0.0437(5) Uani 1 1 d .
H11 H 0.2974 0.8294 -0.1172 0.052 Uiso 1 1 calc R
C12 C 0.3351(4) 0.9546(3) -0.24513(17) 0.0551(6) Uani 1 1 d .
H12 H 0.1998 0.9798 -0.2649 0.066 Uiso 1 1 calc R
C13 C 0.4756(4) 1.0071(3) -0.30398(18) 0.0604(7) Uani 1 1 d .
H13 H 0.4362 1.0683 -0.3634 0.073 Uiso 1 1 calc R
C14 C 0.6738(4) 0.9689(4) -0.27451(19) 0.0664(7) Uani 1 1 d .
H14 H 0.7695 1.0035 -0.3144 0.080 Uiso 1 1 calc R
C15 C 0.7333(3) 0.8794(3) -0.18605(17) 0.0552(6) Uani 1 1 d .
H15 H 0.8691 0.8554 -0.1667 0.066 Uiso 1 1 calc R
N1 N 0.7225(2) 0.84471(19) 0.05653(11) 0.0355(4) Uani 1 1 d .
N2 N 1.0092(3) 0.6432(2) -0.00096(15) 0.0446(4) Uani 1 1 d .
N3 N 0.8741(5) 1.2117(3) 0.49602(19) 0.0834(8) Uani 1 1 d .
O1 O 0.77839(19) 0.46523(17) -0.08075(11) 0.0458(4) Uani 1 1 d .
O2 O 0.7469(4) 1.2621(3) 0.54518(16) 0.1019(8) Uani 1 1 d .
O3 O 1.0547(5) 1.2322(5) 0.5221(2) 0.1500(13) Uani 1 1 d .
H2B H 1.037(3) 0.740(3) 0.0338(17) 0.052(7) Uiso 1 1 d .
H2A H 1.113(4) 0.572(3) -0.0080(18) 0.064(7) Uiso 1 1 d .

loop_
_atom_site_aniso_label
_atom_site_aniso_U_11
_atom_site_aniso_U_22
_atom_site_aniso_U_33
_atom_site_aniso_U_23
_atom_site_aniso_U_13
_atom_site_aniso_U_12
C1 0.0466(11) 0.0371(10) 0.0338(10) 0.0066(8) 0.0086(8) 0.0076(9)
C6 0.0483(12) 0.0505(13) 0.0422(12) 0.0031(10) 0.0089(9) 0.0046(10)
C5 0.0553(13) 0.0556(13) 0.0499(13) 0.0023(11) 0.0001(10) -0.0033(11)
C4 0.0792(16) 0.0432(12) 0.0364(11) 0.0000(9) 0.0070(11) 0.0024(12)
C3 0.0701(16) 0.0551(14) 0.0435(12) -0.0043(11) 0.0211(11) 0.0012(12)
C2 0.0510(12) 0.0507(12) 0.0432(12) 0.0039(10) 0.0145(9) 0.0029(10)
C7 0.0342(9) 0.0331(9) 0.0414(10) 0.0072(9) 0.0078(8) 0.0059(8)
C8 0.0311(10) 0.0368(10) 0.0405(11) -0.0007(8) 0.0094(8) -0.0035(8)
C9 0.0363(10) 0.0335(10) 0.0387(10) 0.0027(9) 0.0098(8) -0.0026(8)
C10 0.0379(10) 0.0341(10) 0.0348(10) -0.0052(8) 0.0039(8) -0.0010(8)
C11 0.0414(11) 0.0408(11) 0.0483(12) -0.0052(10) 0.0042(9) 0.0014(9)
C12 0.0551(13) 0.0519(12) 0.0521(14) -0.0049(12) -0.0129(11) 0.0109(12)
C13 0.0842(18) 0.0488(14) 0.0446(13) 0.0062(11) -0.0036(13) 0.0093(13)
C14 0.0714(16) 0.0738(17) 0.0565(15) 0.0198(13) 0.0180(12) 0.0000(14)
C15 0.0463(12) 0.0646(15) 0.0560(13) 0.0136(12) 0.0118(10) -0.0009(11)
N1 0.0348(8) 0.0350(8) 0.0368(8) -0.0012(7) 0.0059(7) 0.0004(7)
N2 0.0335(9) 0.0378(9) 0.0613(11) -0.0080(9) 0.0034(8) 0.0033(8)
N3 0.109(2) 0.0763(16) 0.0642(15) -0.0224(13) 0.0090(16) -0.0155(15)
O1 0.0414(7) 0.0360(7) 0.0604(9) -0.0079(7) 0.0085(6) -0.0017(6)
O2 0.145(2) 0.1026(17) 0.0661(13) -0.0353(12) 0.0430(13) -0.0226(15)
O3 0.117(2) 0.192(3) 0.133(2) -0.100(2) -0.0066(18) -0.017(2)

loop_
_atom_type_symbol
_atom_type_description
_atom_type_scat_dispersion_real
_atom_type_scat_dispersion_imag
_atom_type_scat_source
C C 0.0033 0.0016 'International Tables Vol C Tables 4.2.6.8 and 6.1.1.4'
H H 0.0000 0.0000 'International Tables Vol C Tables 4.2.6.8 and 6.1.1.4'
N N 0.0061 0.0033 'International Tables Vol C Tables 4.2.6.8 and 6.1.1.4'
O O 0.0106 0.0060 'International Tables Vol C Tables 4.2.6.8 and 6.1.1.4'

loop_
_geom_angle_atom_site_label_1
_geom_angle_atom_site_label_2
_geom_angle_atom_site_label_3
_geom_angle
C6 C1 C2 119.06(19)
C6 C1 C7 120.84(17)
C2 C1 C7 120.05(19)
C5 C6 C1 120.4(2)
C5 C6 H6 119.8
C1 C6 H6 119.8
C4 C5 C6 118.7(2)
C4 C5 H5 120.7
C6 C5 H5 120.7
C3 C4 C5 122.6(2)
C3 C4 N3 118.4(2)
C5 C4 N3 119.0(2)
C4 C3 C2 118.4(2)
C4 C3 H3 120.8
C2 C3 H3 120.8
C3 C2 C1 120.8(2)
C3 C2 H2 119.6
C1 C2 H2 119.6
N1 C7 C1 122.28(17)
N1 C7 H7 118.9
C1 C7 H7 118.9
N1 C8 C10 110.41(15)
N1 C8 C9 109.77(15)
C10 C8 C9 111.37(15)
N1 C8 H8 108.4
C10 C8 H8 108.4
C9 C8 H8 108.4
O1 C9 N2 122.35(18)
O1 C9 C8 119.87(16)
N2 C9 C8 117.77(17)
C15 C10 C11 117.94(18)
C15 C10 C8 122.42(17)
C11 C10 C8 119.63(16)
C12 C11 C10 120.77(19)
C12 C11 H11 119.6
C10 C11 H11 119.6
C13 C12 C11 120.3(2)
C13 C12 H12 119.8
C11 C12 H12 119.8
C14 C13 C12 119.4(2)
C14 C13 H13 120.3
C12 C13 H13 120.3
C13 C14 C15 120.6(2)
C13 C14 H14 119.7
C15 C14 H14 119.7
C10 C15 C14 121.0(2)
C10 C15 H15 119.5
C14 C15 H15 119.5
C7 N1 C8 116.86(16)
C9 N2 H2B 121.1(15)
C9 N2 H2A 120.5(15)
H2B N2 H2A 118(2)
O2 N3 O3 123.3(3)
O2 N3 C4 119.3(3)
O3 N3 C4 117.4(3)

loop_
_geom_bond_atom_site_label_1
_geom_bond_atom_site_label_2
_geom_bond_distance
C1 C6 1.390(3)
C1 C2 1.392(3)
C1 C7 1.463(3)
C6 C5 1.383(3)
C6 H6 0.9300
C5 C4 1.371(3)
C5 H5 0.9300
C4 C3 1.371(3)
C4 N3 1.466(3)
C3 C2 1.379(3)
C3 H3 0.9300
C2 H2 0.9300
C7 N1 1.274(2)
C7 H7 0.9300
C8 N1 1.464(2)
C8 C10 1.518(3)
C8 C9 1.525(3)
C8 H8 0.9800
C9 O1 1.233(2)
C9 N2 1.329(3)
C10 C15 1.378(3)
C10 C11 1.387(3)
C11 C12 1.382(3)
C11 H11 0.9300
C12 C13 1.371(3)
C12 H12 0.9300
C13 C14 1.366(4)
C13 H13 0.9300
C14 C15 1.379(3)
C14 H14 0.9300
C15 H15 0.9300
N2 H2B 0.90(3)
N2 H2A 0.91(3)
N3 O2 1.213(3)
N3 O3 1.222(3)

loop_
_geom_torsion_atom_site_label_1
_geom_torsion_atom_site_label_2
_geom_torsion_atom_site_label_3
_geom_torsion_atom_site_label_4
_geom_torsion
C2 C1 C6 C5 -1.1(3)
C7 C1 C6 C5 -178.67(18)
C1 C6 C5 C4 -0.6(3)
C6 C5 C4 C3 1.0(4)
C6 C5 C4 N3 179.8(2)
C5 C4 C3 C2 0.3(4)
N3 C4 C3 C2 -178.5(2)
C4 C3 C2 C1 -2.0(3)
C6 C1 C2 C3 2.4(3)
C7 C1 C2 C3 -179.97(19)
C6 C1 C7 N1 -22.6(3)
C2 C1 C7 N1 159.83(19)
N1 C8 C9 O1 158.20(16)
C10 C8 C9 O1 -79.2(2)
N1 C8 C9 N2 -22.7(2)
C10 C8 C9 N2 99.9(2)
N1 C8 C10 C15 82.3(2)
C9 C8 C10 C15 -39.9(2)
N1 C8 C10 C11 -96.33(19)
C9 C8 C10 C11 141.46(17)
C15 C10 C11 C12 0.2(3)
C8 C10 C11 C12 178.91(19)
C10 C11 C12 C13 -0.1(3)
C11 C12 C13 C14 0.2(4)
C12 C13 C14 C15 -0.5(4)
C11 C10 C15 C14 -0.5(3)
C8 C10 C15 C14 -179.1(2)
C13 C14 C15 C10 0.6(4)
C1 C7 N1 C8 174.61(17)
C10 C8 N1 C7 123.27(17)
C9 C8 N1 C7 -113.58(17)
C3 C4 N3 O2 -12.5(4)
C5 C4 N3 O2 168.7(3)
C3 C4 N3 O3 165.7(3)
C5 C4 N3 O3 -13.1(4)
